data_4062702
_journal_name_full Organometallics
_journal_paper_doi 10.1021/om049523w
_journal_year 2004
_chemical_formula_moiety 'C15 H13 Mo O6, B F4'
_chemical_formula_sum 'C15 H13 B F4 Mo O6'
_chemical_formula_weight 472.00
_space_group_IT_number 14
_symmetry_cell_setting monoclinic
_symmetry_space_group_name_Hall '-P 2ybc'
_symmetry_space_group_name_H-M 'P 1 21/c 1'
_cell_angle_alpha 90.00
_cell_angle_beta 98.661(2)
_cell_angle_gamma 90.00
_cell_formula_units_Z 4
_cell_length_a 11.8131(11)
_cell_length_b 11.8309(11)
_cell_length_c 12.6976(12)
_cell_measurement_temperature 115(2)
_cell_volume 1754.4(3)
_diffrn_ambient_temperature 115(2)
_exptl_crystal_density_diffrn 1.787
_cod_depositor_comments
;
The following automatic conversions were performed:
'_symmetry_cell_setting' value 'Monoclinic' changed to 'monoclinic'
according to '/home/saulius/struct/CIF-dictionaries/cif_core.dic'
dictionary named 'cif_core.dic' version 2.4.1 from 2010-06-29.

Automatic conversion script
Id: cif_fix_enum 1527 2010-12-29 10:47:43Z saulius 
;
_cod_original_sg_symbol_H-M 'P 21/c'
_cod_database_code 4062702

loop_
_symmetry_equiv_pos_as_xyz
'x, y, z'
'-x, y+1/2, -z+1/2'
'-x, -y, -z'
'x, -y-1/2, z-1/2'

loop_
_atom_site_label
_atom_site_type_symbol
_atom_site_fract_x
_atom_site_fract_y
_atom_site_fract_z
_atom_site_U_iso_or_equiv
_atom_site_adp_type
_atom_site_occupancy
_atom_site_symmetry_multiplicity
_atom_site_calc_flag
_atom_site_refinement_flags
_atom_site_disorder_assembly
_atom_site_disorder_group
Mo1 Mo 0.85256(2) 0.09813(2) 0.27038(2) 0.01791(8) Uani 1 1 d . . .
O5 O 0.77346(18) 0.04085(17) 0.40377(16) 0.0236(5) Uani 1 1 d . . .
O6 O 0.55677(18) 0.03038(18) 0.68604(17) 0.0265(5) Uani 1 1 d . . .
O4 O 0.63995(17) 0.16901(16) 0.41515(16) 0.0213(5) Uani 1 1 d . . .
O1 O 0.83913(19) 0.26988(19) 0.08159(18) 0.0289(6) Uani 1 1 d . . .
C13 C 0.5562(3) 0.2158(3) 0.4662(3) 0.0227(7) Uani 1 1 d . . .
O2 O 0.8472(2) 0.34092(19) 0.37521(19) 0.0330(6) Uani 1 1 d . . .
C3 C 0.9672(3) 0.0064(3) 0.1694(3) 0.0294(8) Uani 1 1 d . . .
H3 H 0.9519 0.0136 0.0941 0.035 Uiso 1 1 calc R . .
C2 C 1.0374(3) 0.0793(3) 0.2403(3) 0.0270(8) Uani 1 1 d . . .
H2 H 1.0782 0.1431 0.2206 0.032 Uiso 1 1 calc R . .
C12 C 0.5288(3) 0.1686(3) 0.5543(3) 0.0238(8) Uani 1 1 d . . .
H12 H 0.4703 0.2004 0.5887 0.029 Uiso 1 1 calc R . .
C6 C 0.8449(3) 0.2068(3) 0.1507(3) 0.0229(7) Uani 1 1 d . . .
C11 C 0.5883(3) 0.0699(2) 0.5963(2) 0.0203(7) Uani 1 1 d . . .
C14 C 0.5086(3) 0.3201(3) 0.4120(3) 0.0326(9) Uani 1 1 d . . .
H14A H 0.4458 0.3483 0.4471 0.049 Uiso 1 1 calc R . .
H14B H 0.4798 0.3032 0.3372 0.049 Uiso 1 1 calc R . .
H14C H 0.5688 0.3776 0.4159 0.049 Uiso 1 1 calc R . .
C7 C 0.8488(3) 0.2525(3) 0.3408(3) 0.0241(8) Uani 1 1 d . . .
C4 C 0.9243(3) -0.0781(2) 0.2303(3) 0.0290(8) Uani 1 1 d . . .
H4 H 0.8750 -0.1382 0.2035 0.035 Uiso 1 1 calc R . .
C9 C 0.6977(3) 0.0744(2) 0.4537(3) 0.0206(7) Uani 1 1 d . . .
C1 C 1.0359(3) 0.0404(3) 0.3452(3) 0.0281(8) Uani 1 1 d . . .
H1 H 1.0739 0.0740 0.4088 0.034 Uiso 1 1 calc R . .
C15 C 0.6265(3) -0.0585(3) 0.7418(3) 0.0305(8) Uani 1 1 d . . .
H15A H 0.6242 -0.1254 0.6960 0.046 Uiso 1 1 calc R . .
H15B H 0.5966 -0.0779 0.8074 0.046 Uiso 1 1 calc R . .
H15C H 0.7057 -0.0321 0.7595 0.046 Uiso 1 1 calc R . .
C5 C 0.9674(3) -0.0578(3) 0.3378(3) 0.0288(8) Uani 1 1 d . . .
H5 H 0.9527 -0.1029 0.3962 0.035 Uiso 1 1 calc R . .
C10 C 0.6705(3) 0.0230(3) 0.5453(2) 0.0208(7) Uani 1 1 d . . .
H10 H 0.7088 -0.0441 0.5720 0.025 Uiso 1 1 calc R . .
F1 F 0.23767(18) 0.09296(17) 0.01125(16) 0.0458(5) Uani 1 1 d . . .
F3 F 0.23158(18) 0.26643(16) -0.06384(16) 0.0411(5) Uani 1 1 d . . .
F4 F 0.09084(18) 0.21160(18) 0.02613(18) 0.0492(6) Uani 1 1 d . . .
F2 F 0.26719(19) 0.24817(17) 0.11632(17) 0.0472(6) Uani 1 1 d . . .
C8 C 0.6944(3) 0.0709(2) 0.1881(3) 0.0242(8) Uani 1 1 d . . .
B1 B 0.2071(3) 0.2042(3) 0.0239(3) 0.0289(9) Uani 1 1 d . . .
O3 O 0.6083(2) 0.05408(19) 0.1386(2) 0.0349(6) Uani 1 1 d . . .

loop_
_atom_site_aniso_label
_atom_site_aniso_U_11
_atom_site_aniso_U_22
_atom_site_aniso_U_33
_atom_site_aniso_U_23
_atom_site_aniso_U_13
_atom_site_aniso_U_12
Mo1 0.01782(14) 0.01685(13) 0.01912(14) -0.00064(14) 0.00296(10) 0.00086(14)
O5 0.0266(13) 0.0215(12) 0.0245(13) -0.0016(10) 0.0101(11) 0.0007(10)
O6 0.0263(13) 0.0318(13) 0.0228(13) 0.0082(11) 0.0078(11) 0.0089(11)
O4 0.0220(12) 0.0173(11) 0.0249(13) 0.0026(9) 0.0045(10) 0.0027(9)
O1 0.0312(14) 0.0306(13) 0.0241(14) 0.0075(11) 0.0012(11) 0.0017(11)
C13 0.0201(18) 0.0210(16) 0.0266(19) -0.0012(15) 0.0021(15) 0.0016(15)
O2 0.0416(15) 0.0207(13) 0.0395(15) -0.0076(12) 0.0157(12) -0.0074(11)
C3 0.032(2) 0.032(2) 0.026(2) 0.0004(16) 0.0089(17) 0.0156(17)
C2 0.0156(17) 0.0267(19) 0.041(2) 0.0036(16) 0.0113(15) 0.0069(14)
C12 0.0221(18) 0.0231(18) 0.027(2) -0.0030(15) 0.0048(15) 0.0014(14)
C6 0.0172(17) 0.0253(18) 0.026(2) -0.0044(16) 0.0024(15) 0.0007(15)
C11 0.0157(16) 0.0227(18) 0.0210(18) 0.0013(13) -0.0017(14) -0.0045(13)
C14 0.037(2) 0.0259(19) 0.035(2) 0.0055(16) 0.0051(18) 0.0083(16)
C7 0.0246(19) 0.0261(19) 0.0230(19) 0.0018(15) 0.0079(15) -0.0058(15)
C4 0.0301(19) 0.0154(18) 0.042(2) -0.0038(16) 0.0082(17) 0.0091(15)
C9 0.0178(17) 0.0180(17) 0.0247(18) -0.0030(14) -0.0016(14) -0.0020(13)
C1 0.0183(18) 0.037(2) 0.028(2) -0.0008(17) -0.0013(16) 0.0096(16)
C15 0.032(2) 0.0346(19) 0.025(2) 0.0089(16) 0.0056(17) 0.0065(16)
C5 0.0286(19) 0.0288(18) 0.030(2) 0.0095(16) 0.0081(16) 0.0160(16)
C10 0.0217(18) 0.0198(16) 0.0208(18) 0.0007(14) 0.0030(15) -0.0009(14)
F1 0.0661(15) 0.0258(11) 0.0424(13) 0.0001(10) -0.0021(11) 0.0092(11)
F3 0.0499(13) 0.0350(12) 0.0393(13) 0.0100(10) 0.0098(11) -0.0084(10)
F4 0.0342(13) 0.0632(15) 0.0526(15) 0.0002(12) 0.0142(11) -0.0012(11)
F2 0.0549(14) 0.0404(13) 0.0401(14) -0.0060(10) -0.0129(11) -0.0012(11)
C8 0.026(2) 0.0190(18) 0.028(2) 0.0010(14) 0.0066(17) 0.0009(15)
B1 0.026(2) 0.028(2) 0.033(2) 0.0017(19) 0.0041(19) 0.0029(18)
O3 0.0245(14) 0.0355(14) 0.0431(17) -0.0046(12) 0.0002(13) -0.0052(11)

loop_
_geom_bond_atom_site_label_1
_geom_bond_atom_site_label_2
_geom_bond_distance
_geom_bond_site_symmetry_2
_geom_bond_publ_flag
Mo1 C6 1.982(3) . ?
Mo1 C8 2.024(3) . ?
Mo1 C7 2.037(3) . ?
Mo1 O5 2.163(2) . ?
Mo1 C3 2.275(3) . ?
Mo1 C2 2.283(3) . ?
Mo1 C1 2.333(3) . ?
Mo1 C4 2.335(3) . ?
Mo1 C5 2.372(3) . ?
O5 C9 1.237(3) . ?
O6 C11 1.336(3) . ?
O6 C15 1.452(4) . ?
O4 C9 1.362(3) . ?
O4 C13 1.378(3) . ?
O1 C6 1.146(3) . ?
C13 C12 1.333(4) . ?
C13 C14 1.481(4) . ?
O2 C7 1.135(3) . ?
C3 C4 1.404(4) . ?
C3 C2 1.419(5) . ?
C3 H3 0.9500 . ?
C2 C1 1.412(4) . ?
C2 H2 0.9500 . ?
C12 C11 1.424(4) . ?
C12 H12 0.9500 . ?
C11 C10 1.364(4) . ?
C14 H14A 0.9800 . ?
C14 H14B 0.9800 . ?
C14 H14C 0.9800 . ?
C4 C5 1.404(5) . ?
C4 H4 0.9500 . ?
C9 C10 1.392(4) . ?
C1 C5 1.411(5) . ?
C1 H1 0.9500 . ?
C15 H15A 0.9800 . ?
C15 H15B 0.9800 . ?
C15 H15C 0.9800 . ?
C5 H5 0.9500 . ?
C10 H10 0.9500 . ?
F1 B1 1.380(4) . ?
F3 B1 1.402(4) . ?
F4 B1 1.381(4) . ?
F2 B1 1.378(5) . ?
C8 O3 1.130(4) . ?
